data_2222701
loop_
_publ_author_name
'M\"ows, Katrin'
'Sch\"urmann, Markus'
'Preut, Hans'
'Plietker, Bernd'

_publ_section_title
7,7-Dimethyl-3,3,4a-tris(3-methylbut-2-enyl)-4a,5,6,7-tetrahydro-2<i>H</i>-chromene-2,4(3<i>H</i>)-dione
_journal_coeditor_code HB5012
_journal_issue 8
_journal_name_full 'Acta Crystallographica Section E'
_journal_page_first o1751
_journal_paper_doi 10.1107/S1600536809025021
_journal_volume 65
_journal_year 2009
_chemical_formula_iupac 'C26 H38 O3'
_chemical_formula_moiety 'C26 H38 O3'
_chemical_formula_sum 'C26 H38 O3'
_chemical_formula_weight 398.56
_chemical_name_systematic
;
7,7-Dimethyl-3,3,4a-tris(3-methylbut-2-enyl)-4a,5,6,7-tetrahydro-2<i>H</i>-
chromene-2,4(3<i>H</i>)-dione
;
_space_group_IT_number 2
_symmetry_cell_setting triclinic
_symmetry_space_group_name_Hall '-P 1'
_symmetry_space_group_name_H-M 'P -1'
_atom_sites_solution_hydrogens geom
_atom_sites_solution_primary direct
_atom_sites_solution_secondary difmap
_audit_creation_method SHELXL-97
_cell_angle_alpha 77.862(13)
_cell_angle_beta 78.325(12)
_cell_angle_gamma 66.427(9)
_cell_formula_units_Z 2
_cell_length_a 9.534(2)
_cell_length_b 11.753(3)
_cell_length_c 11.994(2)
_cell_measurement_reflns_used 14072
_cell_measurement_temperature 173.0(10)
_cell_measurement_theta_max 25.03
_cell_measurement_theta_min 3.11
_cell_volume 1193.7(5)
_computing_cell_refinement
;
DENZO and SCALEPACK (Otwinowski & Minor, 1997)
;
_computing_data_collection 'COLLECT (Nonius, 1998)'
_computing_data_reduction
;
DENZO and SCALEPACK (Otwinowski & Minor, 1997)
;
_computing_molecular_graphics 'SHELXTL-Plus (Sheldrick, 2008)'
_computing_publication_material
;
SHELXL97 (Sheldrick, 2008) and PLATON (Spek, 2009)
;
_computing_structure_refinement 'SHELXL97 (Sheldrick, 2008)'
_computing_structure_solution 'SHELXS97 (Sheldrick, 2008)'
_diffrn_ambient_temperature 173.0(10)
_diffrn_detector_area_resol_mean '19 vertical, 18 horizontal'
_diffrn_measured_fraction_theta_full 0.981
_diffrn_measured_fraction_theta_max 0.981
_diffrn_measurement_device_type 'Nonius KappaCCD'
_diffrn_measurement_method
;
415 frames via \w-rotation (\D\w = 2%) and two times 20 s per frame
(four sets at different \k-angles)
;
_diffrn_radiation_monochromator graphite
_diffrn_radiation_source 'fine-focus sealed tube'
_diffrn_radiation_type MoK\a
_diffrn_radiation_wavelength 0.71073
_diffrn_reflns_av_R_equivalents 0.078
_diffrn_reflns_av_sigmaI/netI 0.3033
_diffrn_reflns_limit_h_max 11
_diffrn_reflns_limit_h_min -11
_diffrn_reflns_limit_k_max 13
_diffrn_reflns_limit_k_min -12
_diffrn_reflns_limit_l_max 14
_diffrn_reflns_limit_l_min -13
_diffrn_reflns_number 14072
_diffrn_reflns_theta_full 25.03
_diffrn_reflns_theta_max 25.03
_diffrn_reflns_theta_min 3.11
_diffrn_standards_decay_% 0
_exptl_absorpt_coefficient_mu 0.070
_exptl_absorpt_correction_type none
_exptl_crystal_colour 'light yellow'
_exptl_crystal_density_diffrn 1.109
_exptl_crystal_density_method 'not measured'
_exptl_crystal_description block
_exptl_crystal_F_000 436
_exptl_crystal_size_max 0.50
_exptl_crystal_size_mid 0.27
_exptl_crystal_size_min 0.04
_refine_diff_density_max 0.106
_refine_diff_density_min -0.103
_refine_ls_extinction_method none
_refine_ls_goodness_of_fit_ref 1.020
_refine_ls_hydrogen_treatment constr
_refine_ls_matrix_type full
_refine_ls_number_parameters 280
_refine_ls_number_reflns 4134
_refine_ls_number_restraints 0
_refine_ls_restrained_S_all 1.020
_refine_ls_R_factor_all 0.1665
_refine_ls_R_factor_gt 0.0363
_refine_ls_shift/su_max 0.000
_refine_ls_shift/su_mean 0.000
_refine_ls_structure_factor_coef Fsqd
_refine_ls_weighting_details
; calc
w= {exp[6.80(sin\q/\l)^2^]}/[\s^2^(Fo^2^)]
;
_refine_ls_weighting_scheme calc
_refine_ls_wR_factor_gt 0.0727
_refine_ls_wR_factor_ref 0.1117
_reflns_number_gt 1323
_reflns_number_total 4134
_reflns_threshold_expression I>2\s(I)
_cod_data_source_file hb5012.cif
_cod_data_source_block I
_cod_database_code 2222701
_cod_database_fobs_code 2222701

loop_
_symmetry_equiv_pos_as_xyz
'x, y, z'
'-x, -y, -z'

loop_
_atom_site_type_symbol
_atom_site_label
_atom_site_fract_x
_atom_site_fract_y
_atom_site_fract_z
_atom_site_U_iso_or_equiv
_atom_site_adp_type
_atom_site_calc_flag
_atom_site_refinement_flags
_atom_site_occupancy
_atom_site_disorder_assembly
_atom_site_disorder_group
O O1 0.4586(2) 0.12777(19) -0.11632(17) 0.0438(6) Uani d . 1 . .
O O2 0.2943(3) 0.5220(2) 0.00396(18) 0.0507(6) Uani d . 1 . .
O O3 0.1723(2) 0.3951(2) 0.08269(17) 0.0443(6) Uani d . 1 . .
C C1 0.4204(4) 0.3126(3) -0.0442(2) 0.0372(8) Uani d . 1 . .
C C2 0.3690(4) 0.2119(3) -0.0635(2) 0.0386(8) Uani d . 1 . .
C C3 0.2036(3) 0.2213(3) -0.0182(3) 0.0394(8) Uani d . 1 . .
C C4 0.1504(4) 0.2817(3) 0.0889(3) 0.0392(8) Uani d . 1 . .
C C6 0.2921(4) 0.4184(3) 0.0126(3) 0.0426(9) Uani d . 1 . .
C C7 0.1940(4) 0.0910(3) 0.0104(3) 0.0472(9) Uani d . 1 . .
H H7A 0.2001 0.0604 -0.0620 0.057 Uiso calc R 1 . .
H H7B 0.2831 0.0320 0.0498 0.057 Uiso calc R 1 . .
C C8 0.0452(4) 0.0929(3) 0.0869(3) 0.0530(10) Uani d . 1 . .
H H8A 0.0406 0.0085 0.0988 0.064 Uiso calc R 1 . .
H H8B -0.0438 0.1524 0.0476 0.064 Uiso calc R 1 . .
C C9 0.0324(4) 0.1315(3) 0.2045(3) 0.0510(9) Uani d . 1 . .
C C10 0.0782(4) 0.2443(3) 0.1852(3) 0.0443(8) Uani d . 1 . .
H H10A 0.0527 0.2909 0.2471 0.053 Uiso calc R 1 . .
C C11 0.4951(4) 0.3655(3) -0.1577(2) 0.0455(9) Uani d . 1 . .
H H11A 0.5402 0.4215 -0.1405 0.055 Uiso calc R 1 . .
H H11B 0.5809 0.2949 -0.1908 0.055 Uiso calc R 1 . .
C C12 0.3886(4) 0.4374(3) -0.2471(3) 0.0474(9) Uani d . 1 . .
H H12A 0.3095 0.5145 -0.2298 0.057 Uiso calc R 1 . .
C C13 0.3937(4) 0.4043(3) -0.3474(3) 0.0541(10) Uani d . 1 . .
C C14 0.5093(4) 0.2854(3) -0.3914(3) 0.0681(12) Uani d . 1 . .
H H14A 0.5716 0.2319 -0.3308 0.102 Uiso calc R 1 . .
H H14B 0.5769 0.3068 -0.4585 0.102 Uiso calc R 1 . .
H H14C 0.4543 0.2404 -0.4135 0.102 Uiso calc R 1 . .
C C15 0.2786(4) 0.4871(3) -0.4286(3) 0.0691(12) Uani d . 1 . .
H H15A 0.2106 0.5635 -0.3958 0.104 Uiso calc R 1 . .
H H15B 0.2168 0.4420 -0.4400 0.104 Uiso calc R 1 . .
H H15C 0.3338 0.5097 -0.5027 0.104 Uiso calc R 1 . .
C C21 0.5472(3) 0.2483(3) 0.0391(2) 0.0411(8) Uani d . 1 . .
H H21A 0.6433 0.1969 -0.0051 0.049 Uiso calc R 1 . .
H H21B 0.5685 0.3152 0.0624 0.049 Uiso calc R 1 . .
C C22 0.5124(3) 0.1669(3) 0.1455(3) 0.0399(8) Uani d . 1 . .
H H22A 0.5189 0.0868 0.1354 0.048 Uiso calc R 1 . .
C C23 0.4738(4) 0.1926(3) 0.2516(3) 0.0417(8) Uani d . 1 . .
C C24 0.4434(4) 0.3177(3) 0.2852(3) 0.0564(10) Uani d . 1 . .
H H24A 0.4566 0.3760 0.2161 0.085 Uiso calc R 1 . .
H H24B 0.5163 0.3071 0.3372 0.085 Uiso calc R 1 . .
H H24C 0.3376 0.3513 0.3242 0.085 Uiso calc R 1 . .
C C25 0.4543(4) 0.0965(3) 0.3513(3) 0.0584(10) Uani d . 1 . .
H H25A 0.4790 0.0171 0.3236 0.088 Uiso calc R 1 . .
H H25B 0.3473 0.1258 0.3888 0.088 Uiso calc R 1 . .
H H25C 0.5239 0.0839 0.4066 0.088 Uiso calc R 1 . .
C C31 0.1015(4) 0.3067(3) -0.1133(2) 0.0476(9) Uani d . 1 . .
H H31A -0.0082 0.3225 -0.0828 0.057 Uiso calc R 1 . .
H H31B 0.1141 0.3885 -0.1306 0.057 Uiso calc R 1 . .
C C32 0.1389(4) 0.2524(3) -0.2233(3) 0.0529(10) Uani d . 1 A .
H H32A 0.2407 0.1933 -0.2390 0.064 Uiso calc R 1 . .
C C33 0.0465(4) 0.2776(3) -0.2995(3) 0.0473(9) Uani d . 1 . .
C C34 0.0995(4) 0.2205(3) -0.4097(3) 0.0587(10) Uani d . 1 A .
H H34A 0.2051 0.1584 -0.4084 0.088 Uiso calc R 1 . .
H H34B 0.0970 0.2866 -0.4754 0.088 Uiso calc R 1 . .
H H34C 0.0307 0.1795 -0.4166 0.088 Uiso calc R 1 . .
C C35 -0.1086(10) 0.3876(7) -0.2954(8) 0.060(2) Uani d P 0.67 A 1
H H35A -0.1338 0.4175 -0.2207 0.091 Uiso calc PR 0.67 A 1
H H35B -0.1890 0.3602 -0.3059 0.091 Uiso calc PR 0.67 A 1
H H35C -0.1025 0.4557 -0.3569 0.091 Uiso calc PR 0.67 A 1
C C35' -0.124(2) 0.3261(15) -0.273(2) 0.074(6) Uani d P 0.33 A 2
H H35D -0.1603 0.2575 -0.2658 0.111 Uiso calc PR 0.33 A 2
H H35E -0.1692 0.3918 -0.3352 0.111 Uiso calc PR 0.33 A 2
H H35F -0.1550 0.3610 -0.2005 0.111 Uiso calc PR 0.33 A 2
C C41 -0.1364(4) 0.1687(4) 0.2621(3) 0.0694(11) Uani d . 1 . .
H H41A -0.1462 0.1968 0.3357 0.104 Uiso calc R 1 . .
H H41B -0.1669 0.0961 0.2756 0.104 Uiso calc R 1 . .
H H41C -0.2035 0.2369 0.2117 0.104 Uiso calc R 1 . .
C C42 0.1373(4) 0.0236(3) 0.2825(3) 0.0659(11) Uani d . 1 . .
H H42A 0.2441 -0.0021 0.2444 0.099 Uiso calc R 1 . .
H H42B 0.1039 -0.0475 0.2974 0.099 Uiso calc R 1 . .
H H42C 0.1311 0.0515 0.3554 0.099 Uiso calc R 1 . .

loop_
_atom_site_aniso_label
_atom_site_aniso_U_11
_atom_site_aniso_U_22
_atom_site_aniso_U_33
_atom_site_aniso_U_12
_atom_site_aniso_U_13
_atom_site_aniso_U_23
O1 0.0398(14) 0.0366(14) 0.0521(14) -0.0077(11) -0.0051(11) -0.0148(11)
O2 0.0497(15) 0.0371(15) 0.0653(16) -0.0125(12) -0.0087(12) -0.0139(12)
O3 0.0433(15) 0.0355(14) 0.0523(14) -0.0116(12) -0.0008(12) -0.0143(11)
C1 0.038(2) 0.036(2) 0.0391(18) -0.0108(17) -0.0070(16) -0.0122(16)
C2 0.044(2) 0.034(2) 0.0362(19) -0.0085(18) -0.0121(16) -0.0057(16)
C3 0.035(2) 0.036(2) 0.0446(19) -0.0058(17) -0.0098(16) -0.0094(16)
C4 0.037(2) 0.033(2) 0.048(2) -0.0101(17) -0.0093(17) -0.0093(17)
C6 0.044(2) 0.037(2) 0.048(2) -0.0129(18) -0.0111(18) -0.0096(17)
C7 0.040(2) 0.040(2) 0.064(2) -0.0118(17) -0.0118(18) -0.0128(18)
C8 0.040(2) 0.047(2) 0.077(3) -0.0190(18) -0.0073(19) -0.015(2)
C9 0.039(2) 0.053(2) 0.066(2) -0.0235(19) -0.0032(19) -0.010(2)
C10 0.036(2) 0.046(2) 0.046(2) -0.0101(17) -0.0059(17) -0.0082(17)
C11 0.049(2) 0.040(2) 0.047(2) -0.0147(18) -0.0057(17) -0.0087(17)
C12 0.058(2) 0.036(2) 0.046(2) -0.0153(18) -0.0088(18) -0.0029(17)
C13 0.073(3) 0.048(2) 0.046(2) -0.028(2) -0.0129(19) -0.0014(18)
C14 0.092(3) 0.059(3) 0.053(2) -0.025(2) -0.008(2) -0.017(2)
C15 0.093(3) 0.062(3) 0.054(2) -0.026(2) -0.031(2) 0.004(2)
C21 0.036(2) 0.042(2) 0.046(2) -0.0108(17) -0.0068(16) -0.0115(17)
C22 0.037(2) 0.035(2) 0.045(2) -0.0099(16) -0.0079(16) -0.0056(17)
C23 0.039(2) 0.041(2) 0.043(2) -0.0098(17) -0.0073(16) -0.0086(17)
C24 0.065(3) 0.054(2) 0.051(2) -0.019(2) -0.0064(19) -0.0158(18)
C25 0.063(3) 0.058(3) 0.051(2) -0.019(2) -0.0108(19) -0.0045(19)
C31 0.040(2) 0.048(2) 0.051(2) -0.0079(17) -0.0101(17) -0.0118(18)
C32 0.036(2) 0.064(3) 0.053(2) -0.0066(18) -0.0073(18) -0.0204(19)
C33 0.040(2) 0.054(2) 0.049(2) -0.0168(18) -0.0026(17) -0.0143(18)
C34 0.058(3) 0.066(3) 0.052(2) -0.021(2) -0.0042(19) -0.016(2)
C35 0.051(5) 0.072(7) 0.054(4) -0.009(5) -0.016(3) -0.018(5)
C35' 0.055(10) 0.060(13) 0.120(17) -0.015(10) -0.024(9) -0.043(12)
C41 0.053(3) 0.076(3) 0.089(3) -0.034(2) 0.005(2) -0.025(2)
C42 0.061(3) 0.060(3) 0.072(3) -0.024(2) -0.010(2) 0.006(2)

loop_
_atom_type_symbol
_atom_type_description
_atom_type_scat_dispersion_real
_atom_type_scat_dispersion_imag
_atom_type_scat_source
C C 0.0033 0.0016 'International Tables Vol C Tables 4.2.6.8 and 6.1.1.4'
H H 0.0000 0.0000 'International Tables Vol C Tables 4.2.6.8 and 6.1.1.4'
O O 0.0106 0.0060 'International Tables Vol C Tables 4.2.6.8 and 6.1.1.4'

loop_
_geom_angle_atom_site_label_1
_geom_angle_atom_site_label_2
_geom_angle_atom_site_label_3
_geom_angle_site_symmetry_1
_geom_angle_site_symmetry_3
_geom_angle
_geom_angle_publ_flag
C6 O3 C4 . . 121.5(3) ?
C2 C1 C6 . . 113.8(3) ?
C2 C1 C11 . . 110.5(2) ?
C6 C1 C11 . . 110.3(3) ?
C2 C1 C21 . . 107.5(2) ?
C6 C1 C21 . . 106.9(2) ?
C11 C1 C21 . . 107.5(2) ?
O1 C2 C1 . . 119.7(3) ?
O1 C2 C3 . . 121.5(3) ?
C1 C2 C3 . . 118.8(3) ?
C4 C3 C2 . . 109.1(2) ?
C4 C3 C7 . . 108.7(3) ?
C2 C3 C7 . . 110.9(2) ?
C4 C3 C31 . . 109.3(2) ?
C2 C3 C31 . . 106.9(3) ?
C7 C3 C31 . . 111.7(2) ?
C10 C4 O3 . . 116.7(3) ?
C10 C4 C3 . . 126.7(3) ?
O3 C4 C3 . . 116.5(3) ?
O2 C6 O3 . . 117.3(3) ?
O2 C6 C1 . . 123.3(3) ?
O3 C6 C1 . . 119.2(3) ?
C8 C7 C3 . . 111.9(3) ?
C8 C7 H7A . . 109.2 ?
C3 C7 H7A . . 109.2 ?
C8 C7 H7B . . 109.2 ?
C3 C7 H7B . . 109.2 ?
H7A C7 H7B . . 107.9 ?
C7 C8 C9 . . 112.3(2) ?
C7 C8 H8A . . 109.2 ?
C9 C8 H8A . . 109.2 ?
C7 C8 H8B . . 109.2 ?
C9 C8 H8B . . 109.2 ?
H8A C8 H8B . . 107.9 ?
C10 C9 C42 . . 110.0(3) ?
C10 C9 C41 . . 108.8(3) ?
C42 C9 C41 . . 109.6(3) ?
C10 C9 C8 . . 108.4(3) ?
C42 C9 C8 . . 110.9(3) ?
C41 C9 C8 . . 109.1(3) ?
C4 C10 C9 . . 124.3(3) ?
C4 C10 H10A . . 117.8 ?
C9 C10 H10A . . 117.8 ?
C12 C11 C1 . . 115.5(3) ?
C12 C11 H11A . . 108.4 ?
C1 C11 H11A . . 108.4 ?
C12 C11 H11B . . 108.4 ?
C1 C11 H11B . . 108.4 ?
H11A C11 H11B . . 107.5 ?
C13 C12 C11 . . 126.8(3) ?
C13 C12 H12A . . 116.6 ?
C11 C12 H12A . . 116.6 ?
C12 C13 C15 . . 120.6(3) ?
C12 C13 C14 . . 125.2(3) ?
C15 C13 C14 . . 114.2(3) ?
C13 C14 H14A . . 109.5 ?
C13 C14 H14B . . 109.5 ?
H14A C14 H14B . . 109.5 ?
C13 C14 H14C . . 109.5 ?
H14A C14 H14C . . 109.5 ?
H14B C14 H14C . . 109.5 ?
C13 C15 H15A . . 109.5 ?
C13 C15 H15B . . 109.5 ?
H15A C15 H15B . . 109.5 ?
C13 C15 H15C . . 109.5 ?
H15A C15 H15C . . 109.5 ?
H15B C15 H15C . . 109.5 ?
C22 C21 C1 . . 117.3(3) ?
C22 C21 H21A . . 108.0 ?
C1 C21 H21A . . 108.0 ?
C22 C21 H21B . . 108.0 ?
C1 C21 H21B . . 108.0 ?
H21A C21 H21B . . 107.2 ?
C23 C22 C21 . . 127.8(3) ?
C23 C22 H22A . . 116.1 ?
C21 C22 H22A . . 116.1 ?
C22 C23 C25 . . 121.5(3) ?
C22 C23 C24 . . 124.6(3) ?
C25 C23 C24 . . 113.9(3) ?
C23 C24 H24A . . 109.5 ?
C23 C24 H24B . . 109.5 ?
H24A C24 H24B . . 109.5 ?
C23 C24 H24C . . 109.5 ?
H24A C24 H24C . . 109.5 ?
H24B C24 H24C . . 109.5 ?
C23 C25 H25A . . 109.5 ?
C23 C25 H25B . . 109.5 ?
H25A C25 H25B . . 109.5 ?
C23 C25 H25C . . 109.5 ?
H25A C25 H25C . . 109.5 ?
H25B C25 H25C . . 109.5 ?
C32 C31 C3 . . 114.1(3) ?
C32 C31 H31A . . 108.7 ?
C3 C31 H31A . . 108.7 ?
C32 C31 H31B . . 108.7 ?
C3 C31 H31B . . 108.7 ?
H31A C31 H31B . . 107.6 ?
C33 C32 C31 . . 127.0(3) ?
C33 C32 H32A . . 116.5 ?
C31 C32 H32A . . 116.5 ?
C32 C33 C35 . . 121.1(4) ?
C32 C33 C34 . . 122.2(3) ?
C35 C33 C34 . . 115.4(4) ?
C32 C33 C35' . . 123.6(9) ?
C34 C33 C35' . . 111.2(8) ?
C33 C34 H34A . . 109.5 ?
C33 C34 H34B . . 109.5 ?
H34A C34 H34B . . 109.5 ?
C33 C34 H34C . . 109.5 ?
H34A C34 H34C . . 109.5 ?
H34B C34 H34C . . 109.5 ?
C33 C35 H35A . . 109.5 ?
C33 C35 H35B . . 109.5 ?
C33 C35 H35C . . 109.5 ?
C33 C35' H35D . . 109.5 ?
C33 C35' H35E . . 109.5 ?
H35D C35' H35E . . 109.5 ?
C33 C35' H35F . . 109.5 ?
H35D C35' H35F . . 109.5 ?
H35E C35' H35F . . 109.5 ?
C9 C41 H41A . . 109.5 ?
C9 C41 H41B . . 109.5 ?
H41A C41 H41B . . 109.5 ?
C9 C41 H41C . . 109.5 ?
H41A C41 H41C . . 109.5 ?
H41B C41 H41C . . 109.5 ?
C9 C42 H42A . . 109.5 ?
C9 C42 H42B . . 109.5 ?
H42A C42 H42B . . 109.5 ?
C9 C42 H42C . . 109.5 ?
H42A C42 H42C . . 109.5 ?
H42B C42 H42C . . 109.5 ?

loop_
_geom_bond_atom_site_label_1
_geom_bond_atom_site_label_2
_geom_bond_site_symmetry_2
_geom_bond_distance
_geom_bond_publ_flag
O1 C2 . 1.216(3) ?
O2 C6 . 1.207(3) ?
O3 C6 . 1.361(4) ?
O3 C4 . 1.413(3) ?
C1 C2 . 1.523(4) ?
C1 C6 . 1.519(4) ?
C1 C11 . 1.534(4) ?
C1 C21 . 1.572(4) ?
C2 C3 . 1.527(4) ?
C3 C4 . 1.498(4) ?
C3 C7 . 1.533(4) ?
C3 C31 . 1.563(4) ?
C4 C10 . 1.307(4) ?
C7 C8 . 1.520(4) ?
C7 H7A . 0.9900 ?
C7 H7B . 0.9900 ?
C8 C9 . 1.539(4) ?
C8 H8A . 0.9900 ?
C8 H8B . 0.9900 ?
C9 C10 . 1.514(4) ?
C9 C42 . 1.532(4) ?
C9 C41 . 1.541(4) ?
C10 H10A . 0.9500 ?
C11 C12 . 1.506(4) ?
C11 H11A . 0.9900 ?
C11 H11B . 0.9900 ?
C12 C13 . 1.327(4) ?
C12 H12A . 0.9500 ?
C13 C15 . 1.510(4) ?
C13 C14 . 1.513(5) ?
C14 H14A . 0.9800 ?
C14 H14B . 0.9800 ?
C14 H14C . 0.9800 ?
C15 H15A . 0.9800 ?
C15 H15B . 0.9800 ?
C15 H15C . 0.9800 ?
C21 C22 . 1.491(4) ?
C21 H21A . 0.9900 ?
C21 H21B . 0.9900 ?
C22 C23 . 1.316(4) ?
C22 H22A . 0.9500 ?
C23 C25 . 1.499(4) ?
C23 C24 . 1.506(4) ?
C24 H24A . 0.9800 ?
C24 H24B . 0.9800 ?
C24 H24C . 0.9800 ?
C25 H25A . 0.9800 ?
C25 H25B . 0.9800 ?
C25 H25C . 0.9800 ?
C31 C32 . 1.502(4) ?
C31 H31A . 0.9900 ?
C31 H31B . 0.9900 ?
C32 C33 . 1.305(4) ?
C32 H32A . 0.9500 ?
C33 C35 . 1.526(9) ?
C33 C34 . 1.511(4) ?
C33 C35' . 1.48(2) ?
C34 H34A . 0.9800 ?
C34 H34B . 0.9800 ?
C34 H34C . 0.9800 ?
C35 H35A . 0.9800 ?
C35 H35B . 0.9800 ?
C35 H35C . 0.9800 ?
C35' H35D . 0.9800 ?
C35' H35E . 0.9800 ?
C35' H35F . 0.9800 ?
C41 H41A . 0.9800 ?
C41 H41B . 0.9800 ?
C41 H41C . 0.9800 ?
C42 H42A . 0.9800 ?
C42 H42B . 0.9800 ?
C42 H42C . 0.9800 ?

loop_
_geom_torsion_atom_site_label_1
_geom_torsion_atom_site_label_2
_geom_torsion_atom_site_label_3
_geom_torsion_atom_site_label_4
_geom_torsion_site_symmetry_1
_geom_torsion_site_symmetry_2
_geom_torsion_site_symmetry_3
_geom_torsion_site_symmetry_4
_geom_torsion
_geom_torsion_publ_flag
C6 C1 C2 O1 . . . . 174.3(3) ?
C11 C1 C2 O1 . . . . 49.6(4) ?
C21 C1 C2 O1 . . . . -67.4(3) ?
C6 C1 C2 C3 . . . . -4.2(4) ?
C11 C1 C2 C3 . . . . -128.9(3) ?
C21 C1 C2 C3 . . . . 114.1(3) ?
O1 C2 C3 C4 . . . . 149.8(3) ?
C1 C2 C3 C4 . . . . -31.7(4) ?
O1 C2 C3 C7 . . . . 30.1(4) ?
C1 C2 C3 C7 . . . . -151.5(3) ?
O1 C2 C3 C31 . . . . -92.0(3) ?
C1 C2 C3 C31 . . . . 86.5(3) ?
C6 O3 C4 C10 . . . . 153.2(3) ?
C6 O3 C4 C3 . . . . -30.6(4) ?
C2 C3 C4 C10 . . . . -134.2(3) ?
C7 C3 C4 C10 . . . . -13.0(4) ?
C31 C3 C4 C10 . . . . 109.2(4) ?
C2 C3 C4 O3 . . . . 50.1(3) ?
C7 C3 C4 O3 . . . . 171.2(2) ?
C31 C3 C4 O3 . . . . -66.6(3) ?
C4 O3 C6 O2 . . . . 173.1(3) ?
C4 O3 C6 C1 . . . . -10.8(4) ?
C2 C1 C6 O2 . . . . -156.6(3) ?
C11 C1 C6 O2 . . . . -31.8(4) ?
C21 C1 C6 O2 . . . . 84.8(4) ?
C2 C1 C6 O3 . . . . 27.5(4) ?
C11 C1 C6 O3 . . . . 152.3(2) ?
C21 C1 C6 O3 . . . . -91.1(3) ?
C4 C3 C7 C8 . . . . 43.2(3) ?
C2 C3 C7 C8 . . . . 163.2(2) ?
C31 C3 C7 C8 . . . . -77.5(3) ?
C3 C7 C8 C9 . . . . -62.6(4) ?
C7 C8 C9 C10 . . . . 45.2(4) ?
C7 C8 C9 C42 . . . . -75.7(4) ?
C7 C8 C9 C41 . . . . 163.6(3) ?
O3 C4 C10 C9 . . . . 174.7(3) ?
C3 C4 C10 C9 . . . . -1.0(5) ?
C42 C9 C10 C4 . . . . 106.6(4) ?
C41 C9 C10 C4 . . . . -133.3(3) ?
C8 C9 C10 C4 . . . . -14.8(4) ?
C2 C1 C11 C12 . . . . 66.1(3) ?
C6 C1 C11 C12 . . . . -60.6(3) ?
C21 C1 C11 C12 . . . . -176.8(3) ?
C1 C11 C12 C13 . . . . -113.0(4) ?
C11 C12 C13 C15 . . . . -179.7(3) ?
C11 C12 C13 C14 . . . . 0.3(6) ?
C2 C1 C21 C22 . . . . -48.5(4) ?
C6 C1 C21 C22 . . . . 74.2(3) ?
C11 C1 C21 C22 . . . . -167.4(3) ?
C1 C21 C22 C23 . . . . -104.8(4) ?
C21 C22 C23 C25 . . . . -175.1(3) ?
C21 C22 C23 C24 . . . . 5.7(5) ?
C4 C3 C31 C32 . . . . -177.0(3) ?
C2 C3 C31 C32 . . . . 64.9(3) ?
C7 C3 C31 C32 . . . . -56.6(4) ?
C3 C31 C32 C33 . . . . 155.0(3) ?
C31 C32 C33 C35 . . . . 11.5(7) ?
C31 C32 C33 C34 . . . . 177.5(3) ?
C31 C32 C33 C35' . . . . -24.0(9) ?
